data_4027917
loop_
_publ_author_name
'Tao Wang'
'Yu-Fei Zhang'
'Qin-Qing Hou'
'Wen-Rong Xu'
'Xiao-Ping Cao'
'Hak-Fun Chow'
'Dietmar Kuck'

_publ_section_title
;
 C3-Symmetrical Tribenzotriquinacene Derivatives: Optical Resolution
 through Cryptophane Synthesis and Supramolecular Self-Assembly into
 Nanotubes
;
_journal_name_full 'Journal of Organic Chemistry'
_journal_page_first 1062
_journal_page_last 1069
_journal_paper_doi 10.1021/jo302470v
_journal_volume 78
_journal_year 2013
_chemical_formula_sum 'C H O'
_chemical_formula_weight 29.02
_chemical_name_systematic
; 
 ? 
;
_space_group_IT_number 147
_symmetry_cell_setting trigonal
_symmetry_space_group_name_Hall '-P 3'
_symmetry_space_group_name_H-M 'P -3'
_atom_sites_solution_hydrogens geom
_atom_sites_solution_primary direct
_atom_sites_solution_secondary difmap
_audit_creation_method SHELXL-97
_cell_angle_alpha 90.00
_cell_angle_beta 90.00
_cell_angle_gamma 120.00
_cell_formula_units_Z 36
_cell_length_a 12.0399(7)
_cell_length_b 12.0399(7)
_cell_length_c 9.8716(7)
_cell_measurement_reflns_used 1054
_cell_measurement_temperature 296(2)
_cell_measurement_theta_max 22.36
_cell_measurement_theta_min 2.84
_cell_volume 1239.26(13)
_computing_cell_refinement 'Bruker SAINT'
_computing_data_collection 'Bruker APEX2'
_computing_data_reduction 'Bruker SAINT'
_computing_molecular_graphics 'Bruker SHELXTL'
_computing_publication_material 'Bruker SHELXTL'
_computing_structure_refinement 'SHELXL-97 (Sheldrick, 2008)'
_computing_structure_solution 'SHELXS-97 (Sheldrick, 2008)'
_diffrn_ambient_temperature 296(2)
_diffrn_measured_fraction_theta_full 0.986
_diffrn_measured_fraction_theta_max 0.986
_diffrn_measurement_device_type 'Bruker APEX-II CCD'
_diffrn_measurement_method '\f and \w scans'
_diffrn_radiation_monochromator graphite
_diffrn_radiation_source 'fine-focus sealed tube'
_diffrn_radiation_type MoK\a
_diffrn_radiation_wavelength 0.71073
_diffrn_reflns_av_R_equivalents 0.0438
_diffrn_reflns_av_sigmaI/netI 0.0352
_diffrn_reflns_limit_h_max 14
_diffrn_reflns_limit_h_min -13
_diffrn_reflns_limit_k_max 12
_diffrn_reflns_limit_k_min -14
_diffrn_reflns_limit_l_max 10
_diffrn_reflns_limit_l_min -11
_diffrn_reflns_number 6636
_diffrn_reflns_theta_full 25.38
_diffrn_reflns_theta_max 25.38
_diffrn_reflns_theta_min 1.95
_exptl_absorpt_coefficient_mu 0.130
_exptl_absorpt_correction_T_max 0.9758
_exptl_absorpt_correction_T_min 0.9646
_exptl_absorpt_correction_type multi-scan
_exptl_absorpt_process_details SADABS
_exptl_crystal_colour colorless
_exptl_crystal_density_diffrn 1.400
_exptl_crystal_description block
_exptl_crystal_F_000 540
_exptl_crystal_size_max 0.28
_exptl_crystal_size_mid 0.25
_exptl_crystal_size_min 0.19
_refine_diff_density_max 0.842
_refine_diff_density_min -0.479
_refine_diff_density_rms 0.120
_refine_ls_extinction_method none
_refine_ls_goodness_of_fit_ref 1.023
_refine_ls_hydrogen_treatment constr
_refine_ls_matrix_type full
_refine_ls_number_parameters 100
_refine_ls_number_reflns 1517
_refine_ls_number_restraints 0
_refine_ls_restrained_S_all 1.023
_refine_ls_R_factor_all 0.1068
_refine_ls_R_factor_gt 0.0798
_refine_ls_shift/su_max 0.000
_refine_ls_shift/su_mean 0.000
_refine_ls_structure_factor_coef Fsqd
_refine_ls_weighting_details 'calc w=1/[\s^2^(Fo^2^)+(0.1820P)^2^+0.3700P] where P=(Fo^2^+2Fc^2^)/3'
_refine_ls_weighting_scheme calc
_refine_ls_wR_factor_gt 0.2343
_refine_ls_wR_factor_ref 0.2696
_reflns_number_gt 1057
_reflns_number_total 1517
_reflns_threshold_expression >2sigma(I)
_cod_data_source_file jo302470v_si_004.cif
_cod_data_source_block p-3
_cod_database_code 4027917

loop_
_symmetry_equiv_pos_as_xyz
'x, y, z'
'-y, x-y, z'
'-x+y, -x, z'
'-x, -y, -z'
'y, -x+y, -z'
'x-y, x, -z'

loop_
_atom_site_label
_atom_site_type_symbol
_atom_site_fract_x
_atom_site_fract_y
_atom_site_fract_z
_atom_site_U_iso_or_equiv
_atom_site_adp_type
_atom_site_occupancy
_atom_site_symmetry_multiplicity
_atom_site_calc_flag
_atom_site_refinement_flags
C1 C 0.7601(3) 0.4719(3) 0.3888(3) 0.0350(8) Uani 1 1 d .
C2 C 0.6732(3) 0.5010(3) 0.3032(3) 0.0346(7) Uani 1 1 d .
C3 C 0.7053(3) 0.6140(3) 0.2337(3) 0.0398(8) Uani 1 1 d .
H3 H 0.7896 0.6813 0.2344 0.048 Uiso 1 1 calc R
C4 C 0.6125(3) 0.6267(3) 0.1636(3) 0.0405(8) Uani 1 1 d .
C5 C 0.4866(3) 0.5252(3) 0.1646(3) 0.0447(9) Uani 1 1 d .
H5 H 0.4237 0.5332 0.1182 0.054 Uiso 1 1 calc R
C6 C 0.6417(3) 0.7501(3) 0.0960(4) 0.0517(9) Uani 1 1 d .
H6A H 0.5783 0.7320 0.0260 0.062 Uiso 1 1 calc R
H6B H 0.6347 0.8057 0.1623 0.062 Uiso 1 1 calc R
C7 C 0.8333(3) 0.5796(3) 0.4923(3) 0.0516(9) Uani 1 1 d .
H7A H 0.8859 0.6588 0.4454 0.077 Uiso 1 1 calc R
H7B H 0.8865 0.5591 0.5471 0.077 Uiso 1 1 calc R
H7C H 0.7732 0.5881 0.5490 0.077 Uiso 1 1 calc R
C8 C 0.6667 0.3333 0.4499(4) 0.0351(11) Uani 1 3 d S
C9 C 0.6667 0.3333 0.6041(5) 0.0533(15) Uani 1 3 d S
H9A H 0.5993 0.2523 0.6365 0.080 Uiso 0.33 1 calc PR
H9B H 0.6530 0.4007 0.6365 0.080 Uiso 0.33 1 calc PR
H9C H 0.7477 0.3470 0.6365 0.080 Uiso 0.33 1 calc PR
C10 C 0.8539(3) 0.4532(3) 0.3032(3) 0.0349(8) Uani 1 1 d .
C11 C 0.9597(3) 0.5464(3) 0.2329(3) 0.0431(8) Uani 1 1 d .
H11 H 0.9770 0.6308 0.2320 0.052 Uiso 1 1 calc R
O1 O 0.7627(3) 0.8139(3) 0.0385(3) 0.0756(10) Uani 1 1 d .
H1 H 0.7785 0.8853 0.0136 0.113 Uiso 1 1 calc R

loop_
_atom_site_aniso_label
_atom_site_aniso_U_11
_atom_site_aniso_U_22
_atom_site_aniso_U_33
_atom_site_aniso_U_23
_atom_site_aniso_U_13
_atom_site_aniso_U_12
C1 0.0363(15) 0.0336(15) 0.0336(15) -0.0032(11) -0.0048(11) 0.0164(12)
C2 0.0381(15) 0.0363(15) 0.0321(14) -0.0055(11) -0.0009(11) 0.0208(13)
C3 0.0383(16) 0.0376(16) 0.0446(17) 0.0000(12) 0.0020(12) 0.0198(13)
C4 0.0526(18) 0.0460(17) 0.0351(15) -0.0008(12) 0.0035(13) 0.0339(15)
C5 0.0461(18) 0.055(2) 0.0455(18) -0.0045(14) -0.0060(13) 0.0343(16)
C6 0.057(2) 0.053(2) 0.057(2) 0.0097(15) 0.0093(16) 0.0363(17)
C7 0.056(2) 0.0481(19) 0.0472(19) -0.0125(14) -0.0122(14) 0.0230(16)
C8 0.0384(16) 0.0384(16) 0.029(2) 0.000 0.000 0.0192(8)
C9 0.065(2) 0.065(2) 0.029(3) 0.000 0.000 0.0327(11)
C10 0.0329(15) 0.0385(16) 0.0309(14) -0.0006(11) -0.0060(11) 0.0160(12)
C11 0.0378(16) 0.0353(16) 0.0513(18) 0.0044(13) -0.0021(13) 0.0144(13)
O1 0.0618(17) 0.0604(17) 0.120(3) 0.0360(16) 0.0273(16) 0.0423(14)

loop_
_atom_type_symbol
_atom_type_description
_atom_type_scat_dispersion_real
_atom_type_scat_dispersion_imag
_atom_type_scat_source
C C 0.0033 0.0016 'International Tables Vol C Tables 4.2.6.8 and 6.1.1.4'
H H 0.0000 0.0000 'International Tables Vol C Tables 4.2.6.8 and 6.1.1.4'
O O 0.0106 0.0060 'International Tables Vol C Tables 4.2.6.8 and 6.1.1.4'

loop_
_geom_angle_atom_site_label_1
_geom_angle_atom_site_label_2
_geom_angle_atom_site_label_3
_geom_angle
_geom_angle_site_symmetry_1
_geom_angle_site_symmetry_3
C10 C1 C2 112.1(2) . .
C10 C1 C7 109.9(2) . .
C2 C1 C7 110.3(2) . .
C10 C1 C8 104.2(2) . .
C2 C1 C8 104.2(2) . .
C7 C1 C8 116.0(2) . .
C10 C2 C3 119.7(3) 2_655 .
C10 C2 C1 112.4(2) 2_655 .
C3 C2 C1 127.8(3) . .
C4 C3 C2 120.5(3) . .
C4 C3 H3 119.7 . .
C2 C3 H3 119.7 . .
C3 C4 C5 118.9(3) . .
C3 C4 C6 121.9(3) . .
C5 C4 C6 119.1(3) . .
C11 C5 C4 121.2(3) 2_655 .
C11 C5 H5 119.4 2_655 .
C4 C5 H5 119.4 . .
O1 C6 C4 113.1(3) . .
O1 C6 H6A 109.0 . .
C4 C6 H6A 109.0 . .
O1 C6 H6B 109.0 . .
C4 C6 H6B 109.0 . .
H6A C6 H6B 107.8 . .
C1 C7 H7A 109.5 . .
C1 C7 H7B 109.5 . .
H7A C7 H7B 109.5 . .
C1 C7 H7C 109.5 . .
H7A C7 H7C 109.5 . .
H7B C7 H7C 109.5 . .
C9 C8 C1 112.29(17) . 2_655
C9 C8 C1 112.29(17) . .
C1 C8 C1 106.51(18) 2_655 .
C9 C8 C1 112.29(17) . 3_665
C1 C8 C1 106.51(18) 2_655 3_665
C1 C8 C1 106.51(18) . 3_665
C8 C9 H9A 109.5 . .
C8 C9 H9B 109.5 . .
H9A C9 H9B 109.5 . .
C8 C9 H9C 109.5 . .
H9A C9 H9C 109.5 . .
H9B C9 H9C 109.5 . .
C11 C10 C2 119.8(3) . 3_665
C11 C10 C1 127.5(3) . .
C2 C10 C1 112.7(2) 3_665 .
C5 C11 C10 119.8(3) 3_665 .
C5 C11 H11 120.1 3_665 .
C10 C11 H11 120.1 . .
C6 O1 H1 109.5 . .

loop_
_geom_bond_atom_site_label_1
_geom_bond_atom_site_label_2
_geom_bond_distance
_geom_bond_site_symmetry_2
C1 C10 1.515(4) .
C1 C2 1.516(4) .
C1 C7 1.536(4) .
C1 C8 1.592(3) .
C2 C10 1.391(4) 2_655
C2 C3 1.395(4) .
C3 C4 1.386(4) .
C3 H3 0.9300 .
C4 C5 1.392(4) .
C4 C6 1.501(4) .
C5 C11 1.376(4) 2_655
C5 H5 0.9300 .
C6 O1 1.383(4) .
C6 H6A 0.9700 .
C6 H6B 0.9700 .
C7 H7A 0.9600 .
C7 H7B 0.9600 .
C7 H7C 0.9600 .
C8 C9 1.522(7) .
C8 C1 1.592(3) 2_655
C8 C1 1.592(3) 3_665
C9 H9A 0.9600 .
C9 H9B 0.9600 .
C9 H9C 0.9600 .
C10 C11 1.391(4) .
C10 C2 1.391(4) 3_665
C11 C5 1.376(4) 3_665
C11 H11 0.9300 .
O1 H1 0.8200 .

loop_
_geom_torsion_atom_site_label_1
_geom_torsion_atom_site_label_2
_geom_torsion_atom_site_label_3
_geom_torsion_atom_site_label_4
_geom_torsion
_geom_torsion_site_symmetry_1
_geom_torsion_site_symmetry_4
C10 C1 C2 C10 110.6(3) . 2_655
C7 C1 C2 C10 -126.6(3) . 2_655
C8 C1 C2 C10 -1.4(3) . 2_655
C10 C1 C2 C3 -72.3(3) . .
C7 C1 C2 C3 50.5(4) . .
C8 C1 C2 C3 175.7(3) . .
C10 C2 C3 C4 -0.6(4) 2_655 .
C1 C2 C3 C4 -177.6(2) . .
C2 C3 C4 C5 0.5(4) . .
C2 C3 C4 C6 175.6(3) . .
C3 C4 C5 C11 -0.4(4) . 2_655
C6 C4 C5 C11 -175.7(3) . 2_655
C3 C4 C6 O1 36.9(4) . .
C5 C4 C6 O1 -147.9(3) . .
C10 C1 C8 C9 121.18(14) . .
C2 C1 C8 C9 -121.16(15) . .
C7 C1 C8 C9 0.3(3) . .
C10 C1 C8 C1 -115.51(17) . 2_655
C2 C1 C8 C1 2.1(3) . 2_655
C7 C1 C8 C1 123.6(3) . 2_655
C10 C1 C8 C1 -2.1(3) . 3_665
C2 C1 C8 C1 115.53(17) . 3_665
C7 C1 C8 C1 -123.0(3) . 3_665
C2 C1 C10 C11 71.4(3) . .
C7 C1 C10 C11 -51.6(4) . .
C8 C1 C10 C11 -176.5(3) . .
C2 C1 C10 C2 -110.7(3) . 3_665
C7 C1 C10 C2 126.3(3) . 3_665
C8 C1 C10 C2 1.4(3) . 3_665
C2 C10 C11 C5 -0.6(4) 3_665 3_665
C1 C10 C11 C5 177.1(3) . 3_665
